data_7128885
loop_
_publ_author_name
'Nukazawa, Takumi'
'Iwamoto, Takeaki'

_publ_section_title
;
 \p-Conjugated species with an unsupported Si-Si \p-bond obtained from
 direct \p-extension.
;
_journal_issue 76
_journal_name_full 'Chemical communications (Cambridge, England)'
_journal_page_first 9692
_journal_page_last 9695
_journal_paper_doi 10.1039/d1cc04332c
_journal_volume 57
_journal_year 2021
_chemical_formula_moiety 'C48 H106 Si12'
_chemical_formula_sum 'C48 H106 Si12'
_chemical_formula_weight 1020.40
_chemical_melting_point 447
_chemical_properties_physical Air-sensitive,Moisture-sensitive,Oxygen-sensitive
_space_group_crystal_system triclinic
_space_group_IT_number 2
_space_group_name_Hall '-P 1'
_space_group_name_H-M_alt 'P -1'
_atom_sites_solution_hydrogens geom
_audit_creation_method SHELXL-2018/3
_audit_update_record
;
2021-07-12 deposited with the CCDC.	2021-08-26 downloaded from the CCDC.
;
_cell_angle_alpha 79.1540(10)
_cell_angle_beta 81.4440(10)
_cell_angle_gamma 62.7870(10)
_cell_formula_units_Z 1
_cell_length_a 11.9028(5)
_cell_length_b 12.0034(5)
_cell_length_c 12.1944(5)
_cell_measurement_reflns_used 7931
_cell_measurement_temperature 100(2)
_cell_measurement_theta_max 30.50
_cell_measurement_theta_min 2.38
_cell_volume 1517.81(11)
_computing_cell_refinement 'Bruker SAINT'
_computing_data_collection 'Bruker APEX2'
_computing_data_reduction 'Bruker SAINT'
_computing_molecular_graphics 'Bruker SHELXTL'
_computing_publication_material 'Bruker SHELXTL'
_computing_structure_refinement 'SHELXL-2018/3 (Sheldrick 2018)'
_computing_structure_solution 'SHELXS-97 (Sheldrick 2008)'
_diffrn_ambient_temperature 100(2)
_diffrn_detector_area_resol_mean 8.333
_diffrn_measured_fraction_theta_full 1.000
_diffrn_measured_fraction_theta_max 1.000
_diffrn_measurement_device_type 'Bruker APEXII CCD area detector'
_diffrn_measurement_method 'phi and omega scans'
_diffrn_radiation_monochromator 'Bruker Helios multilayer confocal mirror'
_diffrn_radiation_source 'Bruker TXS fine-focus rotating anode'
_diffrn_radiation_type MoK\a
_diffrn_radiation_wavelength 0.71073
_diffrn_reflns_av_R_equivalents 0.0340
_diffrn_reflns_av_unetI/netI 0.0333
_diffrn_reflns_Laue_measured_fraction_full 1.000
_diffrn_reflns_Laue_measured_fraction_max 1.000
_diffrn_reflns_limit_h_max 15
_diffrn_reflns_limit_h_min -15
_diffrn_reflns_limit_k_max 15
_diffrn_reflns_limit_k_min -15
_diffrn_reflns_limit_l_max 15
_diffrn_reflns_limit_l_min -15
_diffrn_reflns_number 22960
_diffrn_reflns_point_group_measured_fraction_full 1.000
_diffrn_reflns_point_group_measured_fraction_max 1.000
_diffrn_reflns_theta_full 25.242
_diffrn_reflns_theta_max 27.500
_diffrn_reflns_theta_min 1.705
_exptl_absorpt_coefficient_mu 0.286
_exptl_absorpt_correction_T_max 0.7461
_exptl_absorpt_correction_T_min 0.6906
_exptl_absorpt_correction_type empirical
_exptl_absorpt_process_details 'SADABS Sheldrick 1996'
_exptl_crystal_colour red
_exptl_crystal_density_diffrn 1.116
_exptl_crystal_description block
_exptl_crystal_F_000 562
_exptl_crystal_recrystallization_method 'Re-crystallisation from solvent: hexamethyldisiloxane'
_exptl_crystal_size_max 0.200
_exptl_crystal_size_mid 0.200
_exptl_crystal_size_min 0.100
_refine_diff_density_max 0.459
_refine_diff_density_min -0.229
_refine_diff_density_rms 0.052
_refine_ls_extinction_method none
_refine_ls_goodness_of_fit_ref 1.045
_refine_ls_hydrogen_treatment constr
_refine_ls_matrix_type full
_refine_ls_number_parameters 284
_refine_ls_number_reflns 6982
_refine_ls_number_restraints 0
_refine_ls_restrained_S_all 1.045
_refine_ls_R_factor_all 0.0356
_refine_ls_R_factor_gt 0.0304
_refine_ls_shift/su_max 0.001
_refine_ls_shift/su_mean 0.000
_refine_ls_structure_factor_coef Fsqd
_refine_ls_weighting_details 'w=1/[\s^2^(Fo^2^)+(0.0328P)^2^+0.6322P] where P=(Fo^2^+2Fc^2^)/3'
_refine_ls_weighting_scheme calc
_refine_ls_wR_factor_gt 0.0746
_refine_ls_wR_factor_ref 0.0786
_reflns_Friedel_coverage 0.000
_reflns_number_gt 6154
_reflns_number_total 6982
_reflns_threshold_expression 'I > 2\s(I)'
_cod_data_source_file d1cc04332c3.cif
_cod_data_source_block tn87a_a
_cod_depositor_comments 'Adding full bibliography for 7128885--7128886.cif.'
_cod_database_code 7128885
_shelx_shelxl_version_number 2018/3
_shelx_space_group_comment
;
The symmetry employed for this shelxl refinement is uniquely defined
by the following loop, which should always be used as a source of
symmetry information in preference to the above space-group names.
They are only intended as comments.
;
_shelx_estimated_absorpt_t_min 0.945
_shelx_estimated_absorpt_t_max 0.972

loop_
_space_group_symop_operation_xyz
'x, y, z'
'-x, -y, -z'

loop_
_atom_site_label
_atom_site_type_symbol
_atom_site_fract_x
_atom_site_fract_y
_atom_site_fract_z
_atom_site_U_iso_or_equiv
_atom_site_adp_type
_atom_site_occupancy
_atom_site_site_symmetry_order
_atom_site_calc_flag
_atom_site_refinement_flags_posn
_atom_site_refinement_flags_adp
_atom_site_refinement_flags_occupancy
_atom_site_disorder_assembly
_atom_site_disorder_group
Si1 Si 0.40783(3) 0.54764(3) 0.42746(3) 0.01222(9) Uani 1 1 d . . . . .
Si2 Si 0.61846(3) 0.41177(3) 0.38898(3) 0.00925(8) Uani 1 1 d . . . . .
C1 C 0.28163(13) 0.61458(13) 0.33222(12) 0.0154(3) Uani 1 1 d . . . . .
C2 C 0.19491(14) 0.66368(13) 0.27300(12) 0.0183(3) Uani 1 1 d . . . . .
C3 C 0.08667(15) 0.73059(14) 0.20327(14) 0.0249(3) Uani 1 1 d . . . . .
H3 H 0.017609 0.708068 0.237218 0.030 Uiso 1 1 calc R U . . .
H3A H 0.112314 0.702911 0.128206 0.030 Uiso 1 1 calc R U . . .
C4 C 0.03749(14) 0.87425(14) 0.19092(14) 0.0224(3) Uani 1 1 d . . . . .
H4 H -0.040671 0.915222 0.150280 0.027 Uiso 1 1 calc R U . . .
H4A H 0.015071 0.901065 0.266326 0.027 Uiso 1 1 calc R U . . .
C5 C 0.13289(15) 0.91995(14) 0.12875(13) 0.0216(3) Uani 1 1 d . . . . .
H5 H 0.154262 0.894747 0.052751 0.026 Uiso 1 1 calc R U . . .
H5A H 0.211595 0.878341 0.168655 0.026 Uiso 1 1 calc R U . . .
C6 C 0.08244(15) 1.06341(14) 0.11908(13) 0.0222(3) Uani 1 1 d . . . . .
H6 H 0.002232 1.104208 0.081438 0.027 Uiso 1 1 calc R U . . .
H6A H 0.062698 1.087593 0.195413 0.027 Uiso 1 1 calc R U . . .
C7 C 0.17249(16) 1.11503(15) 0.05515(14) 0.0268(4) Uani 1 1 d . . . . .
H7 H 0.198052 1.085027 -0.018989 0.032 Uiso 1 1 calc R U . . .
H7A H 0.126838 1.208500 0.042394 0.032 Uiso 1 1 calc R U . . .
C8 C 0.29053(18) 1.07659(17) 0.11449(17) 0.0362(4) Uani 1 1 d . . . . .
H8 H 0.266401 1.108322 0.186996 0.054 Uiso 1 1 calc R U . . .
H8A H 0.344204 1.112419 0.068617 0.054 Uiso 1 1 calc R U . . .
H8B H 0.337357 0.984167 0.126253 0.054 Uiso 1 1 calc R U . . .
C9 C 0.74274(12) 0.44569(12) 0.28407(11) 0.0115(3) Uani 1 1 d . . . . .
C10 C 0.79709(13) 0.32976(12) 0.21613(11) 0.0143(3) Uani 1 1 d . . . . .
H10 H 0.746319 0.352149 0.151100 0.017 Uiso 1 1 calc R U . . .
H10A H 0.885473 0.310353 0.187496 0.017 Uiso 1 1 calc R U . . .
C11 C 0.79373(13) 0.21277(12) 0.28991(12) 0.0143(3) Uani 1 1 d . . . . .
H11 H 0.858047 0.179433 0.345628 0.017 Uiso 1 1 calc R U . . .
H11A H 0.814357 0.146019 0.243007 0.017 Uiso 1 1 calc R U . . .
C12 C 0.65928(12) 0.24760(12) 0.35170(11) 0.0114(3) Uani 1 1 d . . . . .
Si3 Si 0.68876(4) 0.59823(3) 0.17833(3) 0.01302(9) Uani 1 1 d . . . . .
C13 C 0.77721(15) 0.55772(14) 0.03891(12) 0.0210(3) Uani 1 1 d . . . . .
H13 H 0.751384 0.502759 0.009907 0.032 Uiso 1 1 calc R U . . .
H13A H 0.868452 0.513774 0.048112 0.032 Uiso 1 1 calc R U . . .
H13B H 0.757818 0.635533 -0.013836 0.032 Uiso 1 1 calc R U . . .
C14 C 0.72117(15) 0.72756(13) 0.21100(13) 0.0189(3) Uani 1 1 d . . . . .
H14 H 0.688679 0.800993 0.153091 0.028 Uiso 1 1 calc R U . . .
H14A H 0.812671 0.697056 0.212939 0.028 Uiso 1 1 calc R U . . .
H14B H 0.679040 0.751971 0.283988 0.028 Uiso 1 1 calc R U . . .
C15 C 0.51606(14) 0.68158(13) 0.15404(13) 0.0194(3) Uani 1 1 d . . . . .
H15 H 0.467051 0.712480 0.223094 0.029 Uiso 1 1 calc R U . . .
H15A H 0.490331 0.622719 0.131882 0.029 Uiso 1 1 calc R U . . .
H15B H 0.500374 0.753183 0.094437 0.029 Uiso 1 1 calc R U . . .
Si4 Si 0.88141(4) 0.43459(3) 0.35520(3) 0.01318(9) Uani 1 1 d . . . . .
C16 C 0.83050(14) 0.56103(13) 0.44748(12) 0.0179(3) Uani 1 1 d . . . . .
H16 H 0.860996 0.522043 0.522057 0.027 Uiso 1 1 calc R U . . .
H16A H 0.737851 0.606782 0.453593 0.027 Uiso 1 1 calc R U . . .
H16B H 0.866133 0.620148 0.414896 0.027 Uiso 1 1 calc R U . . .
C17 C 1.00921(14) 0.44349(15) 0.24742(13) 0.0216(3) Uani 1 1 d . . . . .
H17 H 1.077147 0.442350 0.284895 0.032 Uiso 1 1 calc R U . . .
H17A H 0.973412 0.521910 0.195280 0.032 Uiso 1 1 calc R U . . .
H17B H 1.043517 0.370835 0.206046 0.032 Uiso 1 1 calc R U . . .
Si5 Si 0.54898(4) 0.25252(3) 0.24933(3) 0.01375(9) Uani 1 1 d . . . . .
C18 C 0.96860(14) 0.27989(13) 0.44368(13) 0.0204(3) Uani 1 1 d . . . . .
H18 H 1.033828 0.284133 0.480850 0.031 Uiso 1 1 calc R U . . .
H18A H 1.008594 0.212311 0.396264 0.031 Uiso 1 1 calc R U . . .
H18B H 0.909012 0.262252 0.500244 0.031 Uiso 1 1 calc R U . . .
C19 C 0.40442(15) 0.23858(15) 0.31961(13) 0.0230(3) Uani 1 1 d . . . . .
H19 H 0.361888 0.301216 0.371662 0.035 Uiso 1 1 calc R U . . .
H19A H 0.428909 0.153463 0.360952 0.035 Uiso 1 1 calc R U . . .
H19B H 0.346678 0.253736 0.263064 0.035 Uiso 1 1 calc R U . . .
C20 C 0.63448(16) 0.12126(14) 0.16035(13) 0.0235(3) Uani 1 1 d . . . . .
H20 H 0.677253 0.040911 0.208461 0.035 Uiso 1 1 calc R U . . .
H20A H 0.697296 0.138544 0.107935 0.035 Uiso 1 1 calc R U . . .
H20B H 0.573397 0.115981 0.118324 0.035 Uiso 1 1 calc R U . . .
C21 C 0.48799(15) 0.39847(14) 0.14481(13) 0.0219(3) Uani 1 1 d . . . . .
H21 H 0.438896 0.389258 0.092314 0.033 Uiso 1 1 calc R U . . .
H21A H 0.559421 0.411066 0.103578 0.033 Uiso 1 1 calc R U . . .
H21B H 0.433656 0.471614 0.183717 0.033 Uiso 1 1 calc R U . . .
Si6 Si 0.67643(4) 0.11945(3) 0.47536(3) 0.01238(9) Uani 1 1 d . . . . .
C22 C 0.80667(14) 0.08665(13) 0.56397(13) 0.0191(3) Uani 1 1 d . . . . .
H22 H 0.789775 0.164048 0.592987 0.029 Uiso 1 1 calc R U . . .
H22A H 0.887525 0.058013 0.518664 0.029 Uiso 1 1 calc R U . . .
H22B H 0.810861 0.020726 0.626644 0.029 Uiso 1 1 calc R U . . .
C23 C 0.72063(15) -0.03557(13) 0.42637(13) 0.0193(3) Uani 1 1 d . . . . .
H23 H 0.736087 -0.101696 0.491070 0.029 Uiso 1 1 calc R U . . .
H23A H 0.797540 -0.057489 0.375791 0.029 Uiso 1 1 calc R U . . .
H23B H 0.651338 -0.028421 0.386674 0.029 Uiso 1 1 calc R U . . .
C24 C 0.53162(14) 0.15714(14) 0.57346(12) 0.0192(3) Uani 1 1 d . . . . .
H24 H 0.550951 0.093321 0.640104 0.029 Uiso 1 1 calc R U . . .
H24A H 0.464120 0.157167 0.536188 0.029 Uiso 1 1 calc R U . . .
H24B H 0.503745 0.240728 0.595595 0.029 Uiso 1 1 calc R U . . .

loop_
_atom_site_aniso_label
_atom_site_aniso_U_11
_atom_site_aniso_U_22
_atom_site_aniso_U_33
_atom_site_aniso_U_23
_atom_site_aniso_U_13
_atom_site_aniso_U_12
Si1 0.01000(18) 0.01353(18) 0.01092(18) -0.00272(13) -0.00115(14) -0.00279(14)
Si2 0.00857(17) 0.00902(16) 0.00959(17) -0.00153(13) -0.00023(13) -0.00344(14)
C1 0.0146(7) 0.0155(6) 0.0152(7) -0.0039(5) -0.0005(5) -0.0054(5)
C2 0.0196(7) 0.0170(7) 0.0200(7) -0.0004(5) -0.0027(6) -0.0100(6)
C3 0.0225(8) 0.0228(8) 0.0320(9) 0.0050(6) -0.0150(7) -0.0118(7)
C4 0.0159(7) 0.0220(7) 0.0256(8) 0.0025(6) -0.0068(6) -0.0059(6)
C5 0.0207(8) 0.0202(7) 0.0215(8) -0.0019(6) -0.0005(6) -0.0075(6)
C6 0.0216(8) 0.0191(7) 0.0205(8) -0.0012(6) -0.0011(6) -0.0051(6)
C7 0.0320(9) 0.0224(8) 0.0250(8) -0.0035(6) 0.0035(7) -0.0126(7)
C8 0.0347(10) 0.0305(9) 0.0473(11) 0.0027(8) -0.0063(9) -0.0199(8)
C9 0.0103(6) 0.0110(6) 0.0125(6) -0.0018(5) 0.0009(5) -0.0046(5)
C10 0.0146(7) 0.0136(6) 0.0144(7) -0.0046(5) 0.0037(5) -0.0064(5)
C11 0.0131(7) 0.0117(6) 0.0174(7) -0.0044(5) 0.0036(5) -0.0055(5)
C12 0.0120(6) 0.0103(6) 0.0121(6) -0.0028(5) 0.0002(5) -0.0050(5)
Si3 0.01420(19) 0.01229(17) 0.01197(18) -0.00055(14) 0.00081(14) -0.00625(15)
C13 0.0250(8) 0.0231(7) 0.0139(7) -0.0009(6) 0.0019(6) -0.0114(6)
C14 0.0223(8) 0.0154(7) 0.0201(7) -0.0009(5) 0.0013(6) -0.0107(6)
C15 0.0188(7) 0.0164(7) 0.0195(7) 0.0028(5) -0.0038(6) -0.0060(6)
Si4 0.00999(18) 0.01292(18) 0.01686(19) -0.00272(14) -0.00007(14) -0.00527(15)
C16 0.0183(7) 0.0182(7) 0.0192(7) -0.0043(5) -0.0020(6) -0.0087(6)
C17 0.0144(7) 0.0242(8) 0.0281(8) -0.0062(6) 0.0029(6) -0.0106(6)
Si5 0.01567(19) 0.01476(18) 0.01252(18) -0.00430(14) -0.00098(15) -0.00727(15)
C18 0.0156(7) 0.0166(7) 0.0280(8) -0.0018(6) -0.0062(6) -0.0055(6)
C19 0.0203(8) 0.0313(8) 0.0235(8) -0.0065(6) -0.0016(6) -0.0155(7)
C20 0.0303(9) 0.0218(7) 0.0196(8) -0.0102(6) 0.0001(6) -0.0101(7)
C21 0.0253(8) 0.0223(7) 0.0168(7) -0.0024(6) -0.0061(6) -0.0081(6)
Si6 0.01235(19) 0.01054(17) 0.01398(19) -0.00095(13) -0.00040(14) -0.00527(14)
C22 0.0197(7) 0.0154(7) 0.0208(7) 0.0006(6) -0.0053(6) -0.0065(6)
C23 0.0214(8) 0.0130(6) 0.0241(8) -0.0025(6) -0.0004(6) -0.0085(6)
C24 0.0187(7) 0.0191(7) 0.0184(7) -0.0005(6) 0.0025(6) -0.0091(6)

loop_
_atom_type_symbol
_atom_type_description
_atom_type_scat_dispersion_real
_atom_type_scat_dispersion_imag
_atom_type_scat_source
C C 0.0033 0.0016 'International Tables Vol C Tables 4.2.6.8 and 6.1.1.4'
H H 0.0000 0.0000 'International Tables Vol C Tables 4.2.6.8 and 6.1.1.4'
Si Si 0.0817 0.0704 'International Tables Vol C Tables 4.2.6.8 and 6.1.1.4'

loop_
_geom_angle_atom_site_label_1
_geom_angle_atom_site_label_2
_geom_angle_atom_site_label_3
_geom_angle
_geom_angle_site_symmetry_1
_geom_angle_site_symmetry_3
_geom_angle_publ_flag
C1 Si1 Si2 126.92(5) . . ?
C1 Si1 Si2 124.56(5) . 2_666 ?
Si2 Si1 Si2 108.519(18) . 2_666 ?
C1 Si1 Si1 178.59(5) . 2_666 ?
Si2 Si1 Si1 54.423(15) . 2_666 ?
Si2 Si1 Si1 54.095(15) 2_666 2_666 ?
C12 Si2 C9 97.62(6) . . ?
C12 Si2 Si1 118.52(4) . . ?
C9 Si2 Si1 128.19(4) . . ?
C12 Si2 Si1 122.77(4) . 2_666 ?
C9 Si2 Si1 119.84(4) . 2_666 ?
Si1 Si2 Si1 71.481(18) . 2_666 ?
C2 C1 Si1 176.51(13) . . ?
C1 C2 C3 176.65(16) . . ?
C2 C3 C4 111.99(13) . . ?
C2 C3 H3 109.2 . . ?
C4 C3 H3 109.2 . . ?
C2 C3 H3A 109.2 . . ?
C4 C3 H3A 109.2 . . ?
H3 C3 H3A 107.9 . . ?
C5 C4 C3 113.31(13) . . ?
C5 C4 H4 108.9 . . ?
C3 C4 H4 108.9 . . ?
C5 C4 H4A 108.9 . . ?
C3 C4 H4A 108.9 . . ?
H4 C4 H4A 107.7 . . ?
C4 C5 C6 112.34(13) . . ?
C4 C5 H5 109.1 . . ?
C6 C5 H5 109.1 . . ?
C4 C5 H5A 109.1 . . ?
C6 C5 H5A 109.1 . . ?
H5 C5 H5A 107.9 . . ?
C7 C6 C5 114.72(13) . . ?
C7 C6 H6 108.6 . . ?
C5 C6 H6 108.6 . . ?
C7 C6 H6A 108.6 . . ?
C5 C6 H6A 108.6 . . ?
H6 C6 H6A 107.6 . . ?
C8 C7 C6 113.85(14) . . ?
C8 C7 H7 108.8 . . ?
C6 C7 H7 108.8 . . ?
C8 C7 H7A 108.8 . . ?
C6 C7 H7A 108.8 . . ?
H7 C7 H7A 107.7 . . ?
C7 C8 H8 109.5 . . ?
C7 C8 H8A 109.5 . . ?
H8 C8 H8A 109.5 . . ?
C7 C8 H8B 109.5 . . ?
H8 C8 H8B 109.5 . . ?
H8A C8 H8B 109.5 . . ?
C10 C9 Si4 106.93(9) . . ?
C10 C9 Si3 107.95(9) . . ?
Si4 C9 Si3 106.85(6) . . ?
C10 C9 Si2 101.18(8) . . ?
Si4 C9 Si2 113.22(7) . . ?
Si3 C9 Si2 119.82(7) . . ?
C11 C10 C9 111.02(11) . . ?
C11 C10 H10 109.4 . . ?
C9 C10 H10 109.4 . . ?
C11 C10 H10A 109.4 . . ?
C9 C10 H10A 109.4 . . ?
H10 C10 H10A 108.0 . . ?
C10 C11 C12 110.18(11) . . ?
C10 C11 H11 109.6 . . ?
C12 C11 H11 109.6 . . ?
C10 C11 H11A 109.6 . . ?
C12 C11 H11A 109.6 . . ?
H11 C11 H11A 108.1 . . ?
C11 C12 Si6 107.51(9) . . ?
C11 C12 Si5 108.48(9) . . ?
Si6 C12 Si5 110.34(6) . . ?
C11 C12 Si2 100.71(8) . . ?
Si6 C12 Si2 115.64(7) . . ?
Si5 C12 Si2 113.35(7) . . ?
C15 Si3 C14 102.97(7) . . ?
C15 Si3 C13 106.96(7) . . ?
C14 Si3 C13 105.26(7) . . ?
C15 Si3 C9 116.30(6) . . ?
C14 Si3 C9 116.12(6) . . ?
C13 Si3 C9 108.37(6) . . ?
Si3 C13 H13 109.5 . . ?
Si3 C13 H13A 109.5 . . ?
H13 C13 H13A 109.5 . . ?
Si3 C13 H13B 109.5 . . ?
H13 C13 H13B 109.5 . . ?
H13A C13 H13B 109.5 . . ?
Si3 C14 H14 109.5 . . ?
Si3 C14 H14A 109.5 . . ?
H14 C14 H14A 109.5 . . ?
Si3 C14 H14B 109.5 . . ?
H14 C14 H14B 109.5 . . ?
H14A C14 H14B 109.5 . . ?
Si3 C15 H15 109.5 . . ?
Si3 C15 H15A 109.5 . . ?
H15 C15 H15A 109.5 . . ?
Si3 C15 H15B 109.5 . . ?
H15 C15 H15B 109.5 . . ?
H15A C15 H15B 109.5 . . ?
C18 Si4 C16 106.61(7) . . ?
C18 Si4 C17 102.38(7) . . ?
C16 Si4 C17 109.65(7) . . ?
C18 Si4 C9 114.70(6) . . ?
C16 Si4 C9 112.40(6) . . ?
C17 Si4 C9 110.55(7) . . ?
Si4 C16 H16 109.5 . . ?
Si4 C16 H16A 109.5 . . ?
H16 C16 H16A 109.5 . . ?
Si4 C16 H16B 109.5 . . ?
H16 C16 H16B 109.5 . . ?
H16A C16 H16B 109.5 . . ?
Si4 C17 H17 109.5 . . ?
Si4 C17 H17A 109.5 . . ?
H17 C17 H17A 109.5 . . ?
Si4 C17 H17B 109.5 . . ?
H17 C17 H17B 109.5 . . ?
H17A C17 H17B 109.5 . . ?
C21 Si5 C19 104.98(7) . . ?
C21 Si5 C20 103.70(7) . . ?
C19 Si5 C20 107.66(7) . . ?
C21 Si5 C12 115.36(6) . . ?
C19 Si5 C12 113.60(6) . . ?
C20 Si5 C12 110.77(7) . . ?
Si4 C18 H18 109.5 . . ?
Si4 C18 H18A 109.5 . . ?
H18 C18 H18A 109.5 . . ?
Si4 C18 H18B 109.5 . . ?
H18 C18 H18B 109.5 . . ?
H18A C18 H18B 109.5 . . ?
Si5 C19 H19 109.5 . . ?
Si5 C19 H19A 109.5 . . ?
H19 C19 H19A 109.5 . . ?
Si5 C19 H19B 109.5 . . ?
H19 C19 H19B 109.5 . . ?
H19A C19 H19B 109.5 . . ?
Si5 C20 H20 109.5 . . ?
Si5 C20 H20A 109.5 . . ?
H20 C20 H20A 109.5 . . ?
Si5 C20 H20B 109.5 . . ?
H20 C20 H20B 109.5 . . ?
H20A C20 H20B 109.5 . . ?
Si5 C21 H21 109.5 . . ?
Si5 C21 H21A 109.5 . . ?
H21 C21 H21A 109.5 . . ?
Si5 C21 H21B 109.5 . . ?
H21 C21 H21B 109.5 . . ?
H21A C21 H21B 109.5 . . ?
C24 Si6 C22 105.33(7) . . ?
C24 Si6 C23 108.48(7) . . ?
C22 Si6 C23 104.81(7) . . ?
C24 Si6 C12 113.99(6) . . ?
C22 Si6 C12 112.82(6) . . ?
C23 Si6 C12 110.84(6) . . ?
Si6 C22 H22 109.5 . . ?
Si6 C22 H22A 109.5 . . ?
H22 C22 H22A 109.5 . . ?
Si6 C22 H22B 109.5 . . ?
H22 C22 H22B 109.5 . . ?
H22A C22 H22B 109.5 . . ?
Si6 C23 H23 109.5 . . ?
Si6 C23 H23A 109.5 . . ?
H23 C23 H23A 109.5 . . ?
Si6 C23 H23B 109.5 . . ?
H23 C23 H23B 109.5 . . ?
H23A C23 H23B 109.5 . . ?
Si6 C24 H24 109.5 . . ?
Si6 C24 H24A 109.5 . . ?
H24 C24 H24A 109.5 . . ?
Si6 C24 H24B 109.5 . . ?
H24 C24 H24B 109.5 . . ?
H24A C24 H24B 109.5 . . ?

loop_
_geom_bond_atom_site_label_1
_geom_bond_atom_site_label_2
_geom_bond_distance
_geom_bond_site_symmetry_2
_geom_bond_publ_flag
Si1 C1 1.8207(15) . ?
Si1 Si2 2.3160(5) . ?
Si1 Si2 2.3256(5) 2_666 ?
Si1 Si1 2.7112(7) 2_666 ?
Si2 C12 1.9292(13) . ?
Si2 C9 1.9448(14) . ?
C1 C2 1.200(2) . ?
C2 C3 1.466(2) . ?
C3 C4 1.531(2) . ?
C3 H3 0.9900 . ?
C3 H3A 0.9900 . ?
C4 C5 1.524(2) . ?
C4 H4 0.9900 . ?
C4 H4A 0.9900 . ?
C5 C6 1.529(2) . ?
C5 H5 0.9900 . ?
C5 H5A 0.9900 . ?
C6 C7 1.522(2) . ?
C6 H6 0.9900 . ?
C6 H6A 0.9900 . ?
C7 C8 1.515(2) . ?
C7 H7 0.9900 . ?
C7 H7A 0.9900 . ?
C8 H8 0.9800 . ?
C8 H8A 0.9800 . ?
C8 H8B 0.9800 . ?
C9 C10 1.5788(17) . ?
C9 Si4 1.9172(14) . ?
C9 Si3 1.9262(13) . ?
C10 C11 1.5324(18) . ?
C10 H10 0.9900 . ?
C10 H10A 0.9900 . ?
C11 C12 1.5657(18) . ?
C11 H11 0.9900 . ?
C11 H11A 0.9900 . ?
C12 Si6 1.9008(14) . ?
C12 Si5 1.9169(14) . ?
Si3 C15 1.8716(15) . ?
Si3 C14 1.8826(14) . ?
Si3 C13 1.8829(15) . ?
C13 H13 0.9800 . ?
C13 H13A 0.9800 . ?
C13 H13B 0.9800 . ?
C14 H14 0.9800 . ?
C14 H14A 0.9800 . ?
C14 H14B 0.9800 . ?
C15 H15 0.9800 . ?
C15 H15A 0.9800 . ?
C15 H15B 0.9800 . ?
Si4 C18 1.8724(15) . ?
Si4 C16 1.8803(14) . ?
Si4 C17 1.8852(15) . ?
C16 H16 0.9800 . ?
C16 H16A 0.9800 . ?
C16 H16B 0.9800 . ?
C17 H17 0.9800 . ?
C17 H17A 0.9800 . ?
C17 H17B 0.9800 . ?
Si5 C21 1.8688(15) . ?
Si5 C19 1.8692(16) . ?
Si5 C20 1.8826(15) . ?
C18 H18 0.9800 . ?
C18 H18A 0.9800 . ?
C18 H18B 0.9800 . ?
C19 H19 0.9800 . ?
C19 H19A 0.9800 . ?
C19 H19B 0.9800 . ?
C20 H20 0.9800 . ?
C20 H20A 0.9800 . ?
C20 H20B 0.9800 . ?
C21 H21 0.9800 . ?
C21 H21A 0.9800 . ?
C21 H21B 0.9800 . ?
Si6 C24 1.8665(15) . ?
Si6 C22 1.8724(15) . ?
Si6 C23 1.8776(14) . ?
C22 H22 0.9800 . ?
C22 H22A 0.9800 . ?
C22 H22B 0.9800 . ?
C23 H23 0.9800 . ?
C23 H23A 0.9800 . ?
C23 H23B 0.9800 . ?
C24 H24 0.9800 . ?
C24 H24A 0.9800 . ?
C24 H24B 0.9800 . ?

loop_
_geom_torsion_atom_site_label_1
_geom_torsion_atom_site_label_2
_geom_torsion_atom_site_label_3
_geom_torsion_atom_site_label_4
_geom_torsion
_geom_torsion_site_symmetry_1
_geom_torsion_site_symmetry_2
_geom_torsion_site_symmetry_3
_geom_torsion_site_symmetry_4
_geom_torsion_publ_flag
C2 C3 C4 C5 64.63(18) . . . . ?
C3 C4 C5 C6 -179.10(13) . . . . ?
C4 C5 C6 C7 -178.56(13) . . . . ?
C5 C6 C7 C8 -67.81(19) . . . . ?
Si4 C9 C10 C11 87.49(11) . . . . ?
Si3 C9 C10 C11 -157.86(9) . . . . ?
Si2 C9 C10 C11 -31.22(12) . . . . ?
C9 C10 C11 C12 49.80(15) . . . . ?
C10 C11 C12 Si6 -160.84(9) . . . . ?
C10 C11 C12 Si5 79.84(11) . . . . ?
C10 C11 C12 Si2 -39.40(12) . . . . ?
